data_1552212
loop_
_publ_author_name
'Hooper, Thomas'
'Lau, Samantha'
'Chen, Wenyi'
'Brown, Ryan'
'Gar\,con, Mart\'i'
'Luong, Karen'
'Barrow, Nathan'
'Tatton, Andrew'
'Sackman, George A.'
'Richardson, Christopher'
'White, Andrew J. P.'
'Cooper, Richard Ian'
'Edwards, Alison'
'Casely, Ian'
'Crimmin, Mark Richard'

_publ_section_title
;
 The Partial Dehydrogenation of Aluminium Dihydrides
;
_journal_name_full 'Chemical Science'
_journal_paper_doi 10.1039/C9SC02750E
_journal_year 2019
_chemical_formula_moiety 'C78 H116 D2 Al2 N4 P2 Pd2'
_chemical_formula_sum 'C78 H116 Al2 D2 N4 P2 Pd2'
_chemical_formula_weight 1442.54
_chemical_melting_point ?
_chemical_properties_physical Air-sensitive,Moisture-sensitive,Oxygen-sensitive
_space_group_IT_number 2
_space_group_name_Hall '-P 1'
_space_group_name_H-M_alt 'P -1'
_symmetry_cell_setting triclinic
_symmetry_space_group_name_Hall '-P 1'
_symmetry_space_group_name_H-M 'P -1'
_atom_sites_solution_hydrogens difmap
_atom_sites_solution_primary other
_audit_update_record
;
2019-06-05 deposited with the CCDC.    2019-08-13 downloaded from the CCDC.
;
_cell_angle_alpha 95.322(3)
_cell_angle_beta 95.111(3)
_cell_angle_gamma 112.036(4)
_cell_formula_units_Z 2
_cell_length_a 12.6182(5)
_cell_length_b 13.8635(5)
_cell_length_c 22.8654(10)
_cell_measurement_radiation X-ray
_cell_measurement_reflns_used 7553
_cell_measurement_temperature 173.00(10)
_cell_measurement_theta_max 28.2660
_cell_measurement_theta_min 2.6320
_cell_measurement_wavelength 0.71073
_cell_volume 3658.3(3)
_computing_cell_refinement 'CrysAlisPro (Agilent, 2011)'
_computing_data_collection 'MAATEL/ANSTO control program'
_computing_data_reduction 'argonne_boxes (Wilkinson et al., 1988) & LaueG (Piltz, 2011)'
_computing_molecular_graphics 'CAMERON (Watkin et al., 1996)'
_computing_publication_material 'CRYSTALS (Betteridge et al., 2003)'
_computing_structure_refinement 'CRYSTALS (Betteridge et al., 2003)'
_computing_structure_solution 'Refinement of X-ray structure'
_diffrn_ambient_temperature 173
_diffrn_measured_fraction_theta_full 0.819
_diffrn_measured_fraction_theta_max 0.819
_diffrn_measurement_details
;
'35 images, exposure time 5000 seconds, 12 images, exposure time 8000 seconds'
;
_diffrn_measurement_device 'Laue image-plate diffractometer'
_diffrn_measurement_device_type KOALA
_diffrn_measurement_method Laue
_diffrn_radiation_probe neutron
_diffrn_radiation_type neutron
_diffrn_reflns_av_R_equivalents 0.3319
_diffrn_reflns_av_unetI/netI 0.4093
_diffrn_reflns_limit_h_max 12
_diffrn_reflns_limit_h_min -12
_diffrn_reflns_limit_k_max 13
_diffrn_reflns_limit_k_min -13
_diffrn_reflns_limit_l_max 22
_diffrn_reflns_limit_l_min -21
_diffrn_reflns_number 60469
_diffrn_reflns_reduction_process 'LaueG (Piltz, 2011)'
_diffrn_reflns_theta_full 56.34
_diffrn_reflns_theta_max 56.45
_diffrn_reflns_theta_min 2.101
_diffrn_source 'nuclear reactor'
_diffrn_source_details 'thermal neutrons, supermirror guides'
_diffrn_source_type 'OPAL reactor, ANSTO, Lucas Heights, Australia'
_diffrn_standards_number 0
_exptl_absorpt_coefficient_mu 0.000
_exptl_absorpt_correction_type none
_exptl_crystal_colour 'dark red'
_exptl_crystal_density_diffrn 1.309
_exptl_crystal_density_meas ?
_exptl_crystal_density_method 'not measured'
_exptl_crystal_description 'irregular shard'
_exptl_crystal_F_000 328.79
_exptl_crystal_recrystallization_method 'Re-crystallisation from solvent: benzene'
_exptl_crystal_size_max 0.800
_exptl_crystal_size_mid 0.500
_exptl_crystal_size_min 0.300
_refine_diff_density_max 1.74
_refine_diff_density_min -1.29
_refine_ls_extinction_method None
_refine_ls_goodness_of_fit_ref 1.2306
_refine_ls_hydrogen_treatment mixed
_refine_ls_matrix_type full
_refine_ls_number_parameters 1275
_refine_ls_number_reflns 2736
_refine_ls_number_restraints 1146
_refine_ls_R_factor_all 0.2298
_refine_ls_R_factor_gt 0.1143
_refine_ls_shift/su_max 0.0008277
_refine_ls_shift/su_mean 0.0000424
_refine_ls_structure_factor_coef F
_refine_ls_weighting_details
;
 Method = Chebychev polynomial, (Carruthers & Watkin, 1979) 
 W = 1.0/[A[0]*T[0]'(X)+A[1]*T[1]'(X) ... +A[NP-1]*T[NP-1]'(X)] 
 3.23 2.87 0.591 
;
_refine_ls_weighting_scheme calc
_refine_ls_wR_factor_all 0.4986
_refine_ls_wR_factor_gt 0.1663
_refine_ls_wR_factor_ref 0.1218
_reflns_limit_h_max 12
_reflns_limit_h_min -12
_reflns_limit_k_max 13
_reflns_limit_k_min -13
_reflns_limit_l_max 22
_reflns_limit_l_min 0
_reflns_number_gt 3280
_reflns_number_total 6009
_reflns_threshold_expression I>2.0\s(I)
_oxford_diffrn_Wilson_B_factor 0.57
_oxford_diffrn_Wilson_scale 152.77
_oxford_refine_ls_r_factor_ref 0.0903
_oxford_refine_ls_scale 0.1124(7)
_oxford_reflns_number_all 6009
_oxford_structure_analysis_title mrc1961
_cod_data_source_file c9sc02750e3.cif
_cod_data_source_block 7c-d2
_cod_depositor_comments
;
The following automatic conversions were performed:

'_chemical_melting_point' value 'not measured' was changed to '?' -
the value is undefined or not given.

'_exptl_crystal_density_meas' value 'not measured' was changed to '?'
- the value is perceived as not measured.

Automatic conversion script
Id: cif_fix_values 4973 2017-02-22 13:04:09Z antanas 
;
_cod_original_sg_symbol_H-M 'P -1 '
_cod_original_formula_sum 'C78 H116 D2 Al2 N4 P2 Pd2'
_cod_database_code 1552212
_oxford_refine_reflns_threshold_expression_ref I>3.0\s(I)

loop_
_symmetry_equiv_pos_as_xyz
x,y,z
-x,-y,-z

loop_
_atom_site_label
_atom_site_type_symbol
_atom_site_fract_x
_atom_site_fract_y
_atom_site_fract_z
_atom_site_U_iso_or_equiv
_atom_site_occupancy
_atom_site_adp_type
_atom_site_refinement_flags_posn
_atom_site_refinement_flags_adp
Pd1 Pd 0.5095(15) 0.4077(12) 0.4718(6) 0.0277 1.0000 Uani . U
Pd101 Pd -0.0690(13) -0.0742(11) 0.0358(7) 0.0249 1.0000 Uani . U
Al1 Al 0.589(2) 0.582(2) 0.4429(11) 0.0279 1.0000 Uani . U
Al101 Al -0.037(2) 0.111(2) 0.0411(11) 0.0237 1.0000 Uani . U
P1 P 0.5476(16) 0.2787(14) 0.4100(7) 0.0263 1.0000 Uani . U
P101 P -0.1866(17) -0.1546(15) 0.1035(8) 0.0350 1.0000 Uani . U
N1 N 0.5426(9) 0.6001(8) 0.3617(4) 0.0307 1.0000 Uani . U
N2 N 0.7531(9) 0.6474(7) 0.4388(4) 0.0301 1.0000 Uani . U
N101 N -0.1683(9) 0.1591(8) 0.0319(4) 0.0253 1.0000 Uani . U
N102 N 0.0330(9) 0.2026(8) 0.1139(4) 0.0296 1.0000 Uani . U
C1 C 0.5642(11) 0.6052(9) 0.2562(5) 0.0389 1.0000 Uani D U
C2 C 0.6106(13) 0.6109(11) 0.3193(6) 0.0340 1.0000 Uani D U
C3 C 0.7291(14) 0.6320(12) 0.3313(6) 0.0377 1.0000 Uani D U
C4 C 0.7982(14) 0.6552(11) 0.3868(6) 0.0361 1.0000 Uani D U
C5 C 0.9257(13) 0.6897(10) 0.3866(5) 0.0420 1.0000 Uani D U
C6 C 0.4329(8) 0.6053(7) 0.3462(3) 0.0352 1.0000 Uani D U
C7 C 0.4260(8) 0.7025(8) 0.3397(3) 0.0400 1.0000 Uani D U
C8 C 0.3185(9) 0.7055(8) 0.3196(3) 0.0446 1.0000 Uani D U
C9 C 0.2172(8) 0.6147(8) 0.3069(3) 0.0485 1.0000 Uani D U
C10 C 0.2269(8) 0.5192(8) 0.3147(3) 0.0436 1.0000 Uani D U
C11 C 0.3332(8) 0.5129(8) 0.3342(3) 0.0398 1.0000 Uani D U
C12 C 0.8324(7) 0.6990(7) 0.4924(4) 0.0355 1.0000 Uani D U
C13 C 0.8657(7) 0.6393(7) 0.5295(4) 0.0426 1.0000 Uani D U
C14 C 0.9492(7) 0.6929(8) 0.5794(4) 0.0466 1.0000 Uani D U
C15 C 0.9950(7) 0.8006(7) 0.5905(4) 0.0505 1.0000 Uani D U
C16 C 0.9600(7) 0.8583(7) 0.5531(4) 0.0506 1.0000 Uani D U
C17 C 0.8767(7) 0.8077(7) 0.5029(4) 0.0411 1.0000 Uani D U
C18 C 0.5311(12) 0.8025(10) 0.3588(5) 0.0386 1.0000 Uani D U
C19 C 0.3351(11) 0.4049(10) 0.3377(5) 0.0372 1.0000 Uani D U
C20 C 0.8218(12) 0.5216(11) 0.5192(5) 0.0420 1.0000 Uani D U
C21 C 0.8285(12) 0.8706(9) 0.4643(6) 0.0509 1.0000 Uani D U
C31 C 0.6444(8) 0.3013(8) 0.3500(4) 0.0276 1.0000 Uani D U
C32 C 0.7691(9) 0.3791(8) 0.3724(3) 0.0340 1.0000 Uani D U
C33 C 0.8493(8) 0.3851(9) 0.3263(4) 0.0369 1.0000 Uani D U
C34 C 0.8081(8) 0.4175(9) 0.2680(4) 0.0345 1.0000 Uani D U
C35 C 0.6796(9) 0.3464(8) 0.2465(3) 0.0325 1.0000 Uani D U
C36 C 0.6042(7) 0.3409(8) 0.2948(4) 0.0294 1.0000 Uani D U
C41 C 0.4172(8) 0.1813(7) 0.3643(4) 0.0285 1.0000 Uani D U
C42 C 0.3147(9) 0.1411(8) 0.3995(4) 0.0406 1.0000 Uani D U
C43 C 0.2016(8) 0.0705(8) 0.3590(5) 0.0492 1.0000 Uani D U
C44 C 0.2143(8) -0.0200(8) 0.3222(5) 0.0478 1.0000 Uani D U
C45 C 0.3142(9) 0.0192(8) 0.2870(4) 0.0439 1.0000 Uani D U
C46 C 0.4283(8) 0.0870(7) 0.3282(5) 0.0338 1.0000 Uani D U
C51 C 0.6001(9) 0.1956(8) 0.4539(4) 0.0289 1.0000 Uani D U
C52 C 0.6622(10) 0.1336(8) 0.4217(4) 0.0311 1.0000 Uani D U
C53 C 0.6925(10) 0.0596(7) 0.4600(4) 0.0353 1.0000 Uani D U
C54 C 0.7691(10) 0.1224(8) 0.5177(4) 0.0368 1.0000 Uani D U
C55 C 0.7114(10) 0.1856(8) 0.5511(4) 0.0344 1.0000 Uani D U
C56 C 0.6783(9) 0.2567(7) 0.5118(4) 0.0328 1.0000 Uani D U
C101 C 0.0307(11) 0.2885(10) 0.2126(6) 0.0420 1.0000 Uani D U
C102 C -0.0250(13) 0.2364(11) 0.1521(6) 0.0349 1.0000 Uani D U
C103 C -0.1417(12) 0.2254(11) 0.1355(6) 0.0330 1.0000 Uani D U
C104 C -0.2034(13) 0.1977(11) 0.0790(6) 0.0299 1.0000 Uani D U
C105 C -0.3169(12) 0.2116(9) 0.0705(5) 0.0335 1.0000 Uani D U
C106 C 0.1563(7) 0.2428(6) 0.1289(3) 0.0295 1.0000 Uani D U
C107 C 0.2189(7) 0.3472(7) 0.1225(3) 0.0355 1.0000 Uani D U
C108 C 0.3406(7) 0.3891(7) 0.1392(3) 0.0398 1.0000 Uani D U
C109 C 0.3936(7) 0.3265(7) 0.1612(3) 0.0428 1.0000 Uani D U
C110 C 0.3308(7) 0.2233(7) 0.1670(3) 0.0373 1.0000 Uani D U
C111 C 0.2090(7) 0.1790(7) 0.1507(3) 0.0360 1.0000 Uani D U
C112 C -0.2244(6) 0.1565(6) -0.0270(4) 0.0302 1.0000 Uani D U
C113 C -0.3038(7) 0.0601(7) -0.0566(4) 0.0413 1.0000 Uani D U
C114 C -0.3540(7) 0.0583(8) -0.1135(4) 0.0409 1.0000 Uani D U
C115 C -0.3237(7) 0.1518(7) -0.1394(4) 0.0408 1.0000 Uani D U
C116 C -0.2430(7) 0.2480(7) -0.1081(4) 0.0386 1.0000 Uani D U
C117 C -0.1926(7) 0.2512(7) -0.0510(3) 0.0296 1.0000 Uani D U
C118 C 0.1648(12) 0.4142(10) 0.0946(6) 0.0422 1.0000 Uani D U
C119 C 0.1384(10) 0.0661(9) 0.1584(5) 0.0396 1.0000 Uani D U
C120 C -0.3374(11) -0.0395(10) -0.0287(5) 0.0457 1.0000 Uani D U
C121 C -0.1081(11) 0.3503(10) -0.0180(5) 0.0308 1.0000 Uani D U
C131 C -0.1927(12) -0.0720(10) 0.1741(4) 0.0575 1.0000 Uani D U
C132 C -0.1994(14) -0.1175(9) 0.2337(5) 0.0656 1.0000 Uani D U
C133 C -0.1909(13) -0.0301(11) 0.2836(4) 0.0731 1.0000 Uani D U
C134 C -0.2805(15) 0.0134(12) 0.2743(5) 0.0769 1.0000 Uani D U
C135 C -0.2818(14) 0.0503(10) 0.2162(5) 0.0728 1.0000 Uani D U
C136 C -0.2894(11) -0.0296(10) 0.1626(4) 0.0585 1.0000 Uani D U
C141 C -0.1443(9) -0.2558(7) 0.1388(5) 0.0380 1.0000 Uani D U
C142 C -0.1741(10) -0.3604(8) 0.0998(4) 0.0407 1.0000 Uani D U
C143 C -0.1480(9) -0.4376(7) 0.1356(5) 0.0465 1.0000 Uani D U
C144 C -0.0223(9) -0.3965(7) 0.1652(5) 0.0495 1.0000 Uani D U
C145 C 0.0110(10) -0.2870(8) 0.2004(5) 0.0474 1.0000 Uani D U
C146 C -0.0170(9) -0.2117(7) 0.1638(5) 0.0429 1.0000 Uani D U
C151 C -0.3419(8) -0.2283(8) 0.0712(4) 0.0363 1.0000 Uani D U
C152 C -0.3566(8) -0.2885(8) 0.0089(5) 0.0354 1.0000 Uani D U
C153 C -0.4800(9) -0.3257(9) -0.0181(4) 0.0458 1.0000 Uani D U
C154 C -0.5663(8) -0.3936(9) 0.0194(5) 0.0504 1.0000 Uani D U
C155 C -0.5448(8) -0.3313(9) 0.0817(5) 0.0479 1.0000 Uani D U
C156 C -0.4223(9) -0.2984(8) 0.1106(4) 0.0401 1.0000 Uani D U
H11 H 0.6273(19) 0.603(2) 0.2280(8) 0.064(9) 1.0000 Uiso D .
H12 H 0.487(2) 0.5353(18) 0.2441(10) 0.113(16) 1.0000 Uiso D .
H13 H 0.544(3) 0.6734(18) 0.2507(9) 0.094(13) 1.0000 Uiso D .
H31 H 0.776(3) 0.635(3) 0.2938(11) 0.067(10) 1.0000 Uiso D .
H51 H 0.943(2) 0.670(2) 0.3426(9) 0.103(14) 1.0000 Uiso D .
H52 H 0.967(2) 0.7735(15) 0.3996(14) 0.107(15) 1.0000 Uiso D .
H53 H 0.959(2) 0.650(2) 0.4174(12) 0.110(15) 1.0000 Uiso D .
H81 H 0.314(3) 0.7802(18) 0.3144(6) 0.076(11) 1.0000 Uiso D .
H91 H 0.136(3) 0.619(5) 0.2921(4) 0.131(19) 1.0000 Uiso D .
H101 H 0.151(2) 0.4480(19) 0.3052(6) 0.072(10) 1.0000 Uiso D .
H141 H 0.977(2) 0.648(2) 0.6086(10) 0.068(10) 1.0000 Uiso D .
H151 H 1.0577(12) 0.836(3) 0.6292(8) 0.101(14) 1.0000 Uiso D .
H161 H 0.991(2) 0.9430(13) 0.5584(13) 0.070(10) 1.0000 Uiso D .
H181 H 0.510(2) 0.8690(14) 0.3521(13) 0.079(11) 1.0000 Uiso D .
H182 H 0.5982(19) 0.8026(19) 0.3329(13) 0.124(18) 1.0000 Uiso D .
H183 H 0.561(2) 0.8076(19) 0.4050(9) 0.112(16) 1.0000 Uiso D .
H191 H 0.2484(17) 0.3480(15) 0.3358(14) 0.100(14) 1.0000 Uiso D .
H192 H 0.384(2) 0.4061(16) 0.3785(9) 0.067(10) 1.0000 Uiso D .
H193 H 0.374(3) 0.3837(19) 0.3011(11) 0.13(2) 1.0000 Uiso D .
H201 H 0.7319(18) 0.4896(16) 0.5008(14) 0.099(14) 1.0000 Uiso D .
H202 H 0.832(3) 0.4925(16) 0.5605(9) 0.102(14) 1.0000 Uiso D .
H203 H 0.870(3) 0.4978(17) 0.4886(13) 0.120(18) 1.0000 Uiso D .
H211 H 0.861(2) 0.9516(14) 0.4842(10) 0.083(12) 1.0000 Uiso D .
H212 H 0.7358(15) 0.8385(18) 0.4606(12) 0.072(10) 1.0000 Uiso D .
H213 H 0.855(2) 0.866(2) 0.4206(8) 0.097(14) 1.0000 Uiso D .
H311 H 0.654(3) 0.2296(16) 0.3355(12) 0.043(7) 1.0000 Uiso D .
H321 H 0.803(2) 0.353(2) 0.4100(9) 0.040(7) 1.0000 Uiso D .
H322 H 0.769(3) 0.4552(15) 0.3869(12) 0.041(7) 1.0000 Uiso D .
H331 H 0.853(3) 0.3083(16) 0.3167(13) 0.055(9) 1.0000 Uiso D .
H332 H 0.9362(18) 0.439(2) 0.3439(14) 0.063(9) 1.0000 Uiso D .
H341 H 0.867(2) 0.415(3) 0.2365(12) 0.059(9) 1.0000 Uiso D .
H342 H 0.821(3) 0.4995(14) 0.2768(13) 0.051(8) 1.0000 Uiso D .
H351 H 0.674(3) 0.2670(15) 0.2332(14) 0.057(9) 1.0000 Uiso D .
H352 H 0.655(3) 0.380(3) 0.2097(12) 0.071(10) 1.0000 Uiso D .
H361 H 0.602(3) 0.4177(15) 0.3053(13) 0.053(8) 1.0000 Uiso D .
H362 H 0.5158(15) 0.292(2) 0.2779(12) 0.046(8) 1.0000 Uiso D .
H411 H 0.393(3) 0.226(2) 0.3332(11) 0.044(7) 1.0000 Uiso D .
H421 H 0.301(3) 0.204(2) 0.4253(15) 0.077(11) 1.0000 Uiso D .
H422 H 0.338(3) 0.099(3) 0.4325(13) 0.069(10) 1.0000 Uiso D .
H431 H 0.131(4) 0.039(4) 0.384(2) 0.128(18) 1.0000 Uiso D .
H432 H 0.179(3) 0.122(3) 0.3323(15) 0.076(11) 1.0000 Uiso D .
H441 H 0.228(4) -0.074(3) 0.3508(15) 0.081(11) 1.0000 Uiso D .
H442 H 0.139(3) -0.059(3) 0.2894(15) 0.089(13) 1.0000 Uiso D .
H451 H 0.292(3) 0.067(2) 0.2567(11) 0.051(8) 1.0000 Uiso D .
H452 H 0.328(4) -0.044(2) 0.2625(15) 0.079(11) 1.0000 Uiso D .
H461 H 0.499(2) 0.112(3) 0.3029(13) 0.066(10) 1.0000 Uiso D .
H462 H 0.443(3) 0.035(2) 0.3584(13) 0.065(9) 1.0000 Uiso D .
H511 H 0.5216(19) 0.1366(19) 0.4634(13) 0.050(8) 1.0000 Uiso D .
H521 H 0.744(2) 0.187(2) 0.4107(15) 0.062(9) 1.0000 Uiso D .
H522 H 0.616(2) 0.089(2) 0.3799(8) 0.048(8) 1.0000 Uiso D .
H531 H 0.615(2) 0.003(2) 0.4723(16) 0.072(10) 1.0000 Uiso D .
H532 H 0.739(3) 0.021(2) 0.4353(13) 0.062(9) 1.0000 Uiso D .
H541 H 0.788(3) 0.070(2) 0.5455(14) 0.076(11) 1.0000 Uiso D .
H542 H 0.850(2) 0.172(3) 0.5047(16) 0.076(11) 1.0000 Uiso D .
H551 H 0.635(2) 0.131(2) 0.5663(14) 0.064(9) 1.0000 Uiso D .
H552 H 0.774(3) 0.234(2) 0.5882(11) 0.066(10) 1.0000 Uiso D .
H561 H 0.635(3) 0.299(2) 0.5365(13) 0.056(9) 1.0000 Uiso D .
H562 H 0.7568(18) 0.3129(18) 0.5005(12) 0.043(7) 1.0000 Uiso D .
H1011 H 0.075(3) 0.244(2) 0.2322(11) 0.131(19) 1.0000 Uiso D .
H1012 H 0.092(2) 0.3667(17) 0.2103(11) 0.109(15) 1.0000 Uiso D .
H1013 H -0.0339(19) 0.293(2) 0.2392(9) 0.090(13) 1.0000 Uiso D .
H1031 H -0.183(3) 0.249(3) 0.1695(12) 0.068(10) 1.0000 Uiso D .
H1051 H -0.342(2) 0.227(3) 0.1132(9) 0.109(15) 1.0000 Uiso D .
H1052 H -0.3822(18) 0.1417(19) 0.0459(14) 0.114(16) 1.0000 Uiso D .
H1053 H -0.307(2) 0.277(2) 0.0465(15) 0.17(3) 1.0000 Uiso D .
H1081 H 0.391(3) 0.4700(13) 0.1348(8) 0.083(12) 1.0000 Uiso D .
H1091 H 0.4855(15) 0.356(4) 0.1738(8) 0.127(18) 1.0000 Uiso D .
H1101 H 0.367(3) 0.170(2) 0.1835(5) 0.070(10) 1.0000 Uiso D .
H1141 H -0.4157(11) -0.0144(18) -0.1380(13) 0.076(11) 1.0000 Uiso D .
H1151 H -0.3622(19) 0.151(3) -0.1833(7) 0.077(11) 1.0000 Uiso D .
H1161 H -0.2248(19) 0.3160(17) -0.1307(12) 0.060(9) 1.0000 Uiso D .
H1181 H 0.114(3) 0.373(2) 0.0528(12) 0.130(19) 1.0000 Uiso D .
H1182 H 0.109(3) 0.432(3) 0.1236(13) 0.18(3) 1.0000 Uiso D .
H1183 H 0.231(2) 0.4860(19) 0.0874(17) 0.135(19) 1.0000 Uiso D .
H1191 H 0.096(2) 0.0654(16) 0.1970(9) 0.088(12) 1.0000 Uiso D .
H1192 H 0.1943(18) 0.0239(14) 0.1636(12) 0.071(10) 1.0000 Uiso D .
H1193 H 0.0749(17) 0.0286(14) 0.1201(8) 0.051(8) 1.0000 Uiso D .
H1201 H -0.386(2) -0.0341(19) 0.0070(10) 0.111(16) 1.0000 Uiso D .
H1202 H -0.2605(18) -0.0507(18) -0.0114(13) 0.088(12) 1.0000 Uiso D .
H1203 H -0.390(2) -0.1048(14) -0.0612(9) 0.075(11) 1.0000 Uiso D .
H1211 H -0.135(2) 0.366(2) 0.0243(10) 0.114(16) 1.0000 Uiso D .
H1212 H -0.0253(17) 0.3444(19) -0.0106(15) 0.126(18) 1.0000 Uiso D .
H1213 H -0.101(3) 0.4132(14) -0.0432(11) 0.100(14) 1.0000 Uiso D .
H1311 H -0.114(2) -0.002(2) 0.1788(17) 0.076(11) 1.0000 Uiso D .
H1321 H -0.278(3) -0.184(3) 0.233(2) 0.104(14) 1.0000 Uiso D .
H1322 H -0.127(3) -0.139(4) 0.244(2) 0.120(17) 1.0000 Uiso D .
H1331 H -0.210(6) -0.078(4) 0.319(2) 0.14(2) 1.0000 Uiso D .
H1332 H -0.107(2) 0.030(2) 0.2996(16) 0.078(11) 1.0000 Uiso D .
H1341 H -0.275(4) 0.069(3) 0.3114(15) 0.102(14) 1.0000 Uiso D .
H1342 H -0.360(3) -0.054(3) 0.275(3) 0.129(19) 1.0000 Uiso D .
H1351 H -0.355(3) 0.073(4) 0.210(2) 0.114(16) 1.0000 Uiso D .
H1352 H -0.205(3) 0.121(3) 0.222(2) 0.116(16) 1.0000 Uiso D .
H1361 H -0.268(3) 0.019(2) 0.1279(11) 0.062(9) 1.0000 Uiso D .
H1362 H -0.374(2) -0.088(2) 0.1468(16) 0.078(11) 1.0000 Uiso D .
H1411 H -0.193(2) -0.274(2) 0.1759(9) 0.043(7) 1.0000 Uiso D .
H1421 H -0.125(3) -0.349(3) 0.0626(13) 0.084(12) 1.0000 Uiso D .
H1422 H -0.2640(17) -0.395(3) 0.0802(16) 0.079(11) 1.0000 Uiso D .
H1431 H -0.200(3) -0.454(3) 0.1716(13) 0.078(11) 1.0000 Uiso D .
H1432 H -0.168(3) -0.5107(18) 0.1077(14) 0.072(10) 1.0000 Uiso D .
H1441 H -0.005(3) -0.448(2) 0.1941(13) 0.068(10) 1.0000 Uiso D .
H1442 H 0.034(3) -0.393(3) 0.1318(12) 0.065(9) 1.0000 Uiso D .
H1451 H 0.1012(18) -0.254(3) 0.218(2) 0.100(14) 1.0000 Uiso D .
H1452 H -0.038(3) -0.294(3) 0.2374(11) 0.065(10) 1.0000 Uiso D .
H1461 H 0.036(3) -0.194(3) 0.1289(13) 0.081(12) 1.0000 Uiso D .
H1462 H 0.009(3) -0.1383(16) 0.1919(12) 0.055(9) 1.0000 Uiso D .
H1511 H -0.364(3) -0.1607(18) 0.0663(13) 0.056(9) 1.0000 Uiso D .
H1521 H -0.330(3) -0.3540(17) 0.0108(13) 0.046(8) 1.0000 Uiso D .
H1522 H -0.303(2) -0.241(2) -0.0213(10) 0.044(7) 1.0000 Uiso D .
H1531 H -0.502(4) -0.261(2) -0.0294(18) 0.090(12) 1.0000 Uiso D .
H1532 H -0.490(3) -0.368(3) -0.0616(10) 0.074(11) 1.0000 Uiso D .
H1541 H -0.548(4) -0.463(2) 0.0189(19) 0.093(13) 1.0000 Uiso D .
H1542 H -0.6556(18) -0.418(3) 0.0017(18) 0.092(13) 1.0000 Uiso D .
H1551 H -0.606(3) -0.378(3) 0.1084(17) 0.101(14) 1.0000 Uiso D .
H1552 H -0.562(4) -0.263(2) 0.0739(17) 0.080(11) 1.0000 Uiso D .
H1561 H -0.406(3) -0.369(2) 0.1136(16) 0.072(10) 1.0000 Uiso D .
H1562 H -0.409(3) -0.258(2) 0.1548(8) 0.051(8) 1.0000 Uiso D .
D1 D 0.4359(14) 0.3136(12) 0.5188(7) 0.0410 1.0000 Uani . .
D101 D -0.0462(15) -0.1889(13) 0.0110(7) 0.0446 1.0000 Uani . .

loop_
_atom_site_aniso_label
_atom_site_aniso_U_11
_atom_site_aniso_U_22
_atom_site_aniso_U_33
_atom_site_aniso_U_23
_atom_site_aniso_U_13
_atom_site_aniso_U_12
Pd1 0.042(8) 0.025(5) 0.021(6) 0.001(3) 0.014(5) 0.017(4)
Pd101 0.016(6) 0.025(5) 0.035(6) -0.000(4) -0.002(5) 0.013(4)
Al1 0.035(4) 0.030(6) 0.025(4) 0.008(5) 0.007(3) 0.018(5)
Al101 0.022(5) 0.028(5) 0.025(5) -0.005(4) -0.001(4) 0.016(4)
P1 0.030(4) 0.037(4) 0.020(3) -0.003(3) 0.006(3) 0.023(3)
P101 0.033(4) 0.043(4) 0.045(4) 0.012(3) 0.020(4) 0.028(3)
N1 0.042(3) 0.032(4) 0.025(3) 0.006(3) 0.004(3) 0.022(3)
N2 0.035(3) 0.028(4) 0.031(3) 0.003(3) 0.009(2) 0.015(3)
N101 0.022(4) 0.033(4) 0.027(3) 0.001(3) 0.003(2) 0.019(3)
N102 0.025(3) 0.033(4) 0.027(3) -0.008(3) -0.001(3) 0.010(3)
C1 0.057(6) 0.039(6) 0.025(4) 0.009(5) 0.007(4) 0.022(6)
C2 0.049(4) 0.035(5) 0.024(3) 0.006(4) 0.007(3) 0.023(4)
C3 0.047(4) 0.037(5) 0.032(3) -0.001(5) 0.011(3) 0.021(5)
C4 0.038(4) 0.038(5) 0.034(3) 0.001(4) 0.012(3) 0.016(4)
C5 0.040(4) 0.048(7) 0.040(6) -0.000(6) 0.017(4) 0.017(6)
C6 0.044(3) 0.039(3) 0.029(4) 0.004(4) -0.000(4) 0.024(3)
C7 0.054(5) 0.043(3) 0.034(5) 0.005(4) 0.004(4) 0.033(3)
C8 0.058(5) 0.050(5) 0.039(5) 0.002(5) 0.001(5) 0.037(4)
C9 0.057(5) 0.055(5) 0.042(6) -0.004(5) -0.005(5) 0.037(4)
C10 0.046(4) 0.050(4) 0.038(5) -0.007(5) -0.007(5) 0.029(4)
C11 0.043(4) 0.043(3) 0.034(5) -0.001(4) -0.008(4) 0.023(3)
C12 0.040(4) 0.029(3) 0.036(3) 0.000(3) 0.005(3) 0.013(4)
C13 0.046(5) 0.037(3) 0.041(4) -0.003(3) -0.009(4) 0.017(4)
C14 0.040(6) 0.047(4) 0.046(5) -0.007(4) -0.008(4) 0.015(5)
C15 0.043(6) 0.048(4) 0.052(6) -0.014(4) 0.000(4) 0.013(5)
C16 0.048(6) 0.038(4) 0.055(6) -0.011(4) 0.006(4) 0.009(5)
C17 0.045(6) 0.029(3) 0.046(5) -0.004(3) 0.011(4) 0.012(4)
C18 0.052(6) 0.041(4) 0.037(6) 0.014(5) 0.011(6) 0.031(4)
C19 0.032(6) 0.039(4) 0.038(6) -0.006(5) -0.010(6) 0.017(4)
C20 0.049(7) 0.037(3) 0.041(6) -0.001(5) -0.014(6) 0.024(5)
C21 0.072(10) 0.028(6) 0.049(8) 0.010(6) 0.016(6) 0.013(7)
C31 0.031(3) 0.041(4) 0.023(3) 0.002(3) 0.008(3) 0.027(3)
C32 0.033(4) 0.049(6) 0.027(4) 0.006(4) 0.007(3) 0.022(4)
C33 0.035(4) 0.053(6) 0.031(5) 0.012(4) 0.011(3) 0.024(5)
C34 0.036(4) 0.048(6) 0.031(4) 0.010(4) 0.012(4) 0.027(4)
C35 0.037(4) 0.048(5) 0.023(4) 0.002(4) 0.010(3) 0.028(4)
C36 0.034(4) 0.045(5) 0.023(3) 0.003(3) 0.008(3) 0.029(4)
C41 0.032(4) 0.034(4) 0.026(4) -0.005(3) 0.008(3) 0.020(3)
C42 0.039(4) 0.042(5) 0.038(5) -0.011(4) 0.016(3) 0.012(4)
C43 0.042(4) 0.045(6) 0.048(6) -0.011(5) 0.014(4) 0.005(5)
C44 0.045(5) 0.040(5) 0.044(6) -0.009(4) 0.014(4) 0.002(5)
C45 0.045(5) 0.041(5) 0.033(5) -0.010(4) 0.010(4) 0.004(5)
C46 0.037(5) 0.036(5) 0.032(5) -0.010(4) 0.009(4) 0.020(4)
C51 0.039(5) 0.032(4) 0.021(3) 0.000(3) 0.006(3) 0.021(3)
C52 0.044(6) 0.033(5) 0.027(4) 0.005(3) 0.011(4) 0.025(4)
C53 0.049(6) 0.033(5) 0.032(5) 0.004(3) 0.004(4) 0.026(4)
C54 0.050(6) 0.037(5) 0.031(5) 0.004(4) 0.005(4) 0.025(4)
C55 0.050(6) 0.038(5) 0.025(4) 0.007(4) 0.005(4) 0.027(5)
C56 0.049(6) 0.031(5) 0.021(4) 0.004(3) 0.001(4) 0.021(4)
C101 0.031(6) 0.048(7) 0.036(5) -0.023(5) 0.000(4) 0.011(6)
C102 0.029(4) 0.039(5) 0.030(4) -0.013(4) 0.001(3) 0.010(4)
C103 0.030(4) 0.036(5) 0.032(3) -0.006(4) 0.007(3) 0.013(4)
C104 0.028(4) 0.033(5) 0.033(3) -0.004(4) 0.006(3) 0.019(4)
C105 0.032(5) 0.034(6) 0.043(6) -0.004(5) 0.009(4) 0.024(5)
C106 0.025(3) 0.027(3) 0.033(4) 0.001(4) -0.003(3) 0.009(3)
C107 0.030(4) 0.029(4) 0.043(5) 0.007(4) -0.003(4) 0.008(3)
C108 0.031(4) 0.036(5) 0.043(6) 0.012(5) -0.008(5) 0.004(3)
C109 0.033(5) 0.041(5) 0.047(6) 0.010(5) -0.010(5) 0.008(3)
C110 0.031(4) 0.037(4) 0.043(6) 0.005(5) -0.008(5) 0.014(4)
C111 0.032(4) 0.032(4) 0.040(5) 0.006(4) -0.009(4) 0.010(3)
C112 0.026(4) 0.034(3) 0.032(3) 0.000(3) -0.004(3) 0.016(3)
C113 0.038(5) 0.039(3) 0.038(4) -0.003(3) -0.007(4) 0.010(4)
C114 0.035(6) 0.048(4) 0.038(4) -0.007(4) -0.007(4) 0.020(5)
C115 0.038(6) 0.055(5) 0.033(5) -0.002(3) -0.001(4) 0.026(5)
C116 0.041(6) 0.049(4) 0.031(4) 0.005(3) 0.001(4) 0.024(4)
C117 0.028(5) 0.036(3) 0.034(4) 0.002(3) -0.000(4) 0.024(4)
C118 0.028(6) 0.031(5) 0.061(7) 0.018(5) -0.004(6) 0.004(5)
C119 0.037(6) 0.031(4) 0.044(7) 0.008(5) -0.014(6) 0.009(4)
C120 0.038(7) 0.038(4) 0.047(6) -0.001(4) -0.008(6) 0.004(5)
C121 0.029(7) 0.031(4) 0.042(6) 0.002(4) 0.001(5) 0.024(4)
C131 0.068(6) 0.067(5) 0.053(4) 0.002(4) 0.025(4) 0.041(4)
C132 0.084(7) 0.076(7) 0.048(4) -0.001(4) 0.021(6) 0.043(6)
C133 0.089(8) 0.081(7) 0.055(5) -0.007(5) 0.025(6) 0.039(6)
C134 0.097(8) 0.085(7) 0.060(5) -0.008(5) 0.033(7) 0.047(6)
C135 0.097(8) 0.074(7) 0.065(6) -0.005(5) 0.037(6) 0.050(6)
C136 0.078(7) 0.062(6) 0.059(5) 0.005(5) 0.038(5) 0.048(5)
C141 0.036(4) 0.043(4) 0.042(5) 0.012(3) 0.008(4) 0.022(4)
C142 0.042(6) 0.042(4) 0.047(6) 0.012(3) 0.005(5) 0.026(4)
C143 0.044(5) 0.042(5) 0.058(6) 0.022(4) 0.005(5) 0.019(5)
C144 0.045(6) 0.048(5) 0.058(6) 0.028(5) 0.003(5) 0.017(5)
C145 0.040(6) 0.050(5) 0.054(6) 0.026(4) 0.002(5) 0.016(5)
C146 0.038(5) 0.047(5) 0.046(6) 0.022(4) 0.003(5) 0.015(4)
C151 0.031(4) 0.038(5) 0.056(4) 0.020(3) 0.020(3) 0.025(4)
C152 0.026(4) 0.037(5) 0.058(5) 0.016(4) 0.014(4) 0.025(4)
C153 0.025(5) 0.046(6) 0.070(5) 0.021(5) 0.011(4) 0.014(5)
C154 0.035(5) 0.040(6) 0.080(6) 0.021(4) 0.019(4) 0.013(5)
C155 0.036(4) 0.036(6) 0.081(6) 0.022(5) 0.024(5) 0.018(5)
C156 0.037(5) 0.034(5) 0.066(5) 0.021(4) 0.027(4) 0.025(4)
D1 0.039(10) 0.028(8) 0.047(9) 0.009(7) 0.013(8) 0.001(8)
D101 0.053(12) 0.049(10) 0.040(9) 0.018(8) 0.024(9) 0.022(9)

loop_
_atom_type_symbol
_atom_type_scat_dispersion_real
_atom_type_scat_dispersion_imag
_atom_type_scat_Cromer_Mann_a1
_atom_type_scat_Cromer_Mann_b1
_atom_type_scat_Cromer_Mann_a2
_atom_type_scat_Cromer_Mann_b2
_atom_type_scat_Cromer_Mann_a3
_atom_type_scat_Cromer_Mann_b3
_atom_type_scat_Cromer_Mann_a4
_atom_type_scat_Cromer_Mann_b4
_atom_type_scat_Cromer_Mann_c
_atom_type_scat_source
C 0.0000 0.0000 0.0000 0.0000 0.0000 0.0000 0.0000 0.0000 0.0000 0.0000 6.6484 'ILL Blue Book'
H 0.0000 0.0000 0.0000 0.0000 0.0000 0.0000 0.0000 0.0000 0.0000 0.0000 -3.7409 'ILL Blue Book'
D 0.0000 0.0000 0.0000 0.0000 0.0000 0.0000 0.0000 0.0000 0.0000 0.0000 6.6740 'ILL Blue Book'
Al 0.0000 0.0000 0.0000 0.0000 0.0000 0.0000 0.0000 0.0000 0.0000 0.0000 3.4490 'ILL Blue Book'
N 0.0000 0.0000 0.0000 0.0000 0.0000 0.0000 0.0000 0.0000 0.0000 0.0000 9.3600 'ILL Blue Book'
P 0.0000 0.0000 0.0000 0.0000 0.0000 0.0000 0.0000 0.0000 0.0000 0.0000 5.1300 'ILL Blue Book'
Pd 0.0000 0.0000 0.0000 0.0000 0.0000 0.0000 0.0000 0.0000 0.0000 0.0000 5.9100 'ILL Blue Book'

loop_
_geom_angle_atom_site_label_1
_geom_angle_site_symmetry_1
_geom_angle_atom_site_label_2
_geom_angle_atom_site_label_3
_geom_angle_site_symmetry_3
_geom_angle
_geom_angle_publ_flag
Pd1 2_666 Pd1 Al1 2_666 53.9(8) yes
Pd1 2_666 Pd1 Al1 . 53.9(8) yes
Al1 2_666 Pd1 Al1 . 107.8(9) yes
Pd1 2_666 Pd1 P1 . 167.3(10) yes
Al1 2_666 Pd1 P1 . 138.8(10) yes
Al1 . Pd1 P1 . 113.4(9) yes
Pd1 2_666 Pd1 D1 . 100.3(10) yes
Al1 2_666 Pd1 D1 . 46.5(9) yes
Al1 . Pd1 D1 . 154.2(11) yes
P1 . Pd1 D1 . 92.3(9) yes
Pd101 2_555 Pd101 Al101 2_555 53.5(8) yes
Pd101 2_555 Pd101 Al101 . 53.3(8) yes
Al101 2_555 Pd101 Al101 . 106.8(9) yes
Pd101 2_555 Pd101 P101 . 165.1(11) yes
Al101 2_555 Pd101 P101 . 141.4(10) yes
Al101 . Pd101 P101 . 111.7(10) yes
Pd101 2_555 Pd101 D101 . 101.5(10) yes
Al101 2_555 Pd101 D101 . 48.1(9) yes
Al101 . Pd101 D101 . 154.7(12) yes
P101 . Pd101 D101 . 93.4(9) yes
D1 2_666 Al1 Pd1 2_666 47.8(9) yes
D1 2_666 Al1 Pd1 . 120.0(14) yes
Pd1 2_666 Al1 Pd1 . 72.2(9) yes
D1 2_666 Al1 N1 . 98.4(13) yes
Pd1 2_666 Al1 N1 . 126.4(14) yes
Pd1 . Al1 N1 . 118.1(12) yes
D1 2_666 Al1 N2 . 101.2(14) yes
Pd1 2_666 Al1 N2 . 127.3(13) yes
Pd1 . Al1 N2 . 119.6(13) yes
N1 . Al1 N2 . 94.7(12) yes
D101 2_555 Al101 Pd101 . 119.7(14) yes
D101 2_555 Al101 Pd101 2_555 46.7(9) yes
Pd101 . Al101 Pd101 2_555 73.2(9) yes
D101 2_555 Al101 N101 . 96.5(13) yes
Pd101 . Al101 N101 . 121.7(13) yes
Pd101 2_555 Al101 N101 . 127.5(12) yes
D101 2_555 Al101 N102 . 100.6(14) yes
Pd101 . Al101 N102 . 119.6(12) yes
Pd101 2_555 Al101 N102 . 124.7(14) yes
N101 . Al101 N102 . 93.1(12) yes
Pd1 . P1 C31 . 127.6(10) yes
Pd1 . P1 C41 . 113.1(10) yes
C31 . P1 C41 . 96.8(8) yes
Pd1 . P1 C51 . 112.1(9) yes
C31 . P1 C51 . 101.2(10) yes
C41 . P1 C51 . 102.4(10) yes
Pd101 . P101 C131 . 119.4(11) yes
Pd101 . P101 C141 . 114.1(10) yes
C131 . P101 C141 . 98.8(10) yes
Pd101 . P101 C151 . 113.9(10) yes
C131 . P101 C151 . 104.4(10) yes
C141 . P101 C151 . 104.3(10) yes
Al1 . N1 C2 . 123.0(12) yes
Al1 . N1 C6 . 120.2(11) yes
C2 . N1 C6 . 116.8(9) yes
Al1 . N2 C4 . 123.1(11) yes
Al1 . N2 C12 . 119.8(10) yes
C4 . N2 C12 . 117.0(10) yes
Al101 . N101 C104 . 121.4(11) yes
Al101 . N101 C112 . 120.0(9) yes
C104 . N101 C112 . 118.6(10) yes
Al101 . N102 C102 . 124.6(12) yes
Al101 . N102 C106 . 119.0(11) yes
C102 . N102 C106 . 116.3(9) yes
C2 . C1 H11 . 109.8(7) no
C2 . C1 H12 . 109.3(7) no
H11 . C1 H12 . 109.4(7) no
C2 . C1 H13 . 109.6(7) no
H11 . C1 H13 . 109.4(7) no
H12 . C1 H13 . 109.3(7) no
C1 . C2 N1 . 120.7(12) yes
C1 . C2 C3 . 116.5(12) yes
N1 . C2 C3 . 122.8(12) yes
C2 . C3 C4 . 128.5(13) yes
C2 . C3 H31 . 117(2) no
C4 . C3 H31 . 114(2) no
C3 . C4 N2 . 122.5(14) yes
C3 . C4 C5 . 117.1(12) yes
N2 . C4 C5 . 120.4(12) yes
C4 . C5 H51 . 109.6(7) no
C4 . C5 H52 . 109.7(7) no
H51 . C5 H52 . 109.6(7) no
C4 . C5 H53 . 109.2(7) no
H51 . C5 H53 . 109.4(7) no
H52 . C5 H53 . 109.3(7) no
N1 . C6 C7 . 119.9(8) yes
N1 . C6 C11 . 120.0(8) yes
C7 . C6 C11 . 120.0(7) yes
C6 . C7 C8 . 119.2(6) yes
C6 . C7 C18 . 119.7(8) yes
C8 . C7 C18 . 120.9(8) yes
C7 . C8 C9 . 122.3(6) yes
C7 . C8 H81 . 119(2) no
C9 . C8 H81 . 119(2) no
C8 . C9 C10 . 117.0(7) yes
C8 . C9 H91 . 121(3) no
C10 . C9 H91 . 122(3) no
C9 . C10 C11 . 122.4(6) yes
C9 . C10 H101 . 119(2) no
C11 . C10 H101 . 119(2) no
C10 . C11 C6 . 119.1(6) yes
C10 . C11 C19 . 118.0(8) yes
C6 . C11 C19 . 122.8(8) yes
N2 . C12 C13 . 119.4(8) yes
N2 . C12 C17 . 118.1(8) yes
C13 . C12 C17 . 122.4(7) yes
C12 . C13 C14 . 117.8(6) yes
C12 . C13 C20 . 124.2(8) yes
C14 . C13 C20 . 118.1(8) yes
C13 . C14 C15 . 121.0(6) yes
C13 . C14 H141 . 119(2) no
C15 . C14 H141 . 120(2) no
C14 . C15 C16 . 120.1(7) yes
C14 . C15 H151 . 117(3) no
C16 . C15 H151 . 123(3) no
C15 . C16 C17 . 120.6(6) yes
C15 . C16 H161 . 125(2) no
C17 . C16 H161 . 114(2) no
C16 . C17 C12 . 118.1(6) yes
C16 . C17 C21 . 120.9(8) yes
C12 . C17 C21 . 120.7(8) yes
C7 . C18 H181 . 109.7(7) no
C7 . C18 H182 . 109.5(7) no
H181 . C18 H182 . 109.4(7) no
C7 . C18 H183 . 109.8(7) no
H181 . C18 H183 . 109.2(7) no
H182 . C18 H183 . 109.3(7) no
C11 . C19 H191 . 109.7(7) no
C11 . C19 H192 . 109.4(7) no
H191 . C19 H192 . 109.4(7) no
C11 . C19 H193 . 109.6(7) no
H191 . C19 H193 . 109.4(7) no
H192 . C19 H193 . 109.3(7) no
C13 . C20 H201 . 109.7(7) no
C13 . C20 H202 . 109.6(7) no
H201 . C20 H202 . 109.5(7) no
C13 . C20 H203 . 109.4(7) no
H201 . C20 H203 . 109.2(7) no
H202 . C20 H203 . 109.4(7) no
C17 . C21 H211 . 109.7(7) no
C17 . C21 H212 . 109.5(7) no
H211 . C21 H212 . 109.2(7) no
C17 . C21 H213 . 109.4(7) no
H211 . C21 H213 . 109.6(7) no
H212 . C21 H213 . 109.4(7) no
P1 . C31 C32 . 112.9(8) yes
P1 . C31 C36 . 116.0(8) yes
C32 . C31 C36 . 106.4(7) yes
P1 . C31 H311 . 109.4(17) no
C32 . C31 H311 . 103.5(17) no
C36 . C31 H311 . 107.9(17) no
C31 . C32 C33 . 112.3(6) yes
C31 . C32 H321 . 109.3(17) no
C33 . C32 H321 . 106.6(18) no
C31 . C32 H322 . 109.3(18) no
C33 . C32 H322 . 111.4(17) no
H321 . C32 H322 . 108(2) no
C32 . C33 C34 . 112.2(6) yes
C32 . C33 H331 . 108.3(19) no
C34 . C33 H331 . 109.2(18) no
C32 . C33 H332 . 110(2) no
C34 . C33 H332 . 110.2(19) no
H331 . C33 H332 . 107(3) no
C33 . C34 C35 . 109.9(7) yes
C33 . C34 H341 . 107.7(19) no
C35 . C34 H341 . 114.6(19) no
C33 . C34 H342 . 107.9(18) no
C35 . C34 H342 . 111.6(19) no
H341 . C34 H342 . 105(3) no
C34 . C35 C36 . 112.3(6) yes
C34 . C35 H351 . 108.5(20) no
C36 . C35 H351 . 107.1(19) no
C34 . C35 H352 . 105(2) no
C36 . C35 H352 . 112(2) no
H351 . C35 H352 . 112(3) no
C31 . C36 C35 . 112.6(6) yes
C31 . C36 H361 . 111.9(18) no
C35 . C36 H361 . 108.0(19) no
C31 . C36 H362 . 110.4(17) no
C35 . C36 H362 . 109.9(17) no
H361 . C36 H362 . 104(2) no
P1 . C41 C42 . 112.6(8) yes
P1 . C41 C46 . 117.9(8) yes
C42 . C41 C46 . 109.0(8) yes
P1 . C41 H411 . 103.9(17) no
C42 . C41 H411 . 105.1(18) no
C46 . C41 H411 . 107.4(17) no
C41 . C42 C43 . 112.1(6) yes
C41 . C42 H421 . 113(2) no
C43 . C42 H421 . 109(2) no
C41 . C42 H422 . 107(2) no
C43 . C42 H422 . 111(2) no
H421 . C42 H422 . 104(3) no
C42 . C43 C44 . 112.2(6) yes
C42 . C43 H431 . 112(3) no
C44 . C43 H431 . 108(3) no
C42 . C43 H432 . 106(2) no
C44 . C43 H432 . 113(2) no
H431 . C43 H432 . 106(4) no
C43 . C44 C45 . 110.8(8) yes
C43 . C44 H441 . 110(2) no
C45 . C44 H441 . 110(2) no
C43 . C44 H442 . 110(2) no
C45 . C44 H442 . 105(2) no
H441 . C44 H442 . 112(3) no
C44 . C45 C46 . 111.1(6) yes
C44 . C45 H451 . 106.1(20) no
C46 . C45 H451 . 109.8(18) no
C44 . C45 H452 . 112(2) no
C46 . C45 H452 . 108(2) no
H451 . C45 H452 . 110(3) no
C41 . C46 C45 . 111.3(6) yes
C41 . C46 H461 . 111.2(20) no
C45 . C46 H461 . 110.5(20) no
C41 . C46 H462 . 109(2) no
C45 . C46 H462 . 106(2) no
H461 . C46 H462 . 109(3) no
P1 . C51 C52 . 117.0(8) yes
P1 . C51 C56 . 113.0(8) yes
C52 . C51 C56 . 107.7(7) yes
P1 . C51 H511 . 103.2(18) no
C52 . C51 H511 . 104.9(18) no
C56 . C51 H511 . 110.5(17) no
C51 . C52 C53 . 112.9(6) yes
C51 . C52 H521 . 110(2) no
C53 . C52 H521 . 105.8(20) no
C51 . C52 H522 . 114.1(19) no
C53 . C52 H522 . 108.8(18) no
H521 . C52 H522 . 104(3) no
C52 . C53 C54 . 110.2(6) yes
C52 . C53 H531 . 110(2) no
C54 . C53 H531 . 107(2) no
C52 . C53 H532 . 108.7(19) no
C54 . C53 H532 . 109.4(19) no
H531 . C53 H532 . 112(3) no
C53 . C54 C55 . 110.9(8) yes
C53 . C54 H541 . 110(2) no
C55 . C54 H541 . 110(2) no
C53 . C54 H542 . 106(2) no
C55 . C54 H542 . 113(2) no
H541 . C54 H542 . 107(3) no
C54 . C55 C56 . 111.5(6) yes
C54 . C55 H551 . 108(2) no
C56 . C55 H551 . 110(2) no
C54 . C55 H552 . 107(2) no
C56 . C55 H552 . 109(2) no
H551 . C55 H552 . 111(3) no
C51 . C56 C55 . 112.9(6) yes
C51 . C56 H561 . 109.5(18) no
C55 . C56 H561 . 109.5(19) no
C51 . C56 H562 . 108.4(17) no
C55 . C56 H562 . 107.6(17) no
H561 . C56 H562 . 109(2) no
C102 . C101 H1011 . 109.5(7) no
C102 . C101 H1012 . 109.4(7) no
H1011 . C101 H1012 . 109.2(7) no
C102 . C101 H1013 . 109.6(7) no
H1011 . C101 H1013 . 109.7(7) no
H1012 . C101 H1013 . 109.4(7) no
C101 . C102 N102 . 120.9(12) yes
C101 . C102 C103 . 117.5(12) yes
N102 . C102 C103 . 121.6(11) yes
C102 . C103 C104 . 127.4(12) yes
C102 . C103 H1031 . 117(2) no
C104 . C103 H1031 . 115(2) no
C103 . C104 N101 . 123.6(13) yes
C103 . C104 C105 . 117.8(12) yes
N101 . C104 C105 . 118.5(11) yes
C104 . C105 H1051 . 109.4(7) no
C104 . C105 H1052 . 109.7(7) no
H1051 . C105 H1052 . 109.6(7) no
C104 . C105 H1053 . 109.5(7) no
H1051 . C105 H1053 . 109.3(7) no
H1052 . C105 H1053 . 109.3(7) no
N102 . C106 C107 . 117.8(8) yes
N102 . C106 C111 . 120.0(8) yes
C107 . C106 C111 . 122.2(7) yes
C106 . C107 C108 . 118.3(6) yes
C106 . C107 C118 . 122.7(8) yes
C108 . C107 C118 . 118.8(8) yes
C107 . C108 C109 . 119.9(6) yes
C107 . C108 H1081 . 120(2) no
C109 . C108 H1081 . 120(2) no
C108 . C109 C110 . 121.2(7) yes
C108 . C109 H1091 . 121(3) no
C110 . C109 H1091 . 118(3) no
C109 . C110 C111 . 120.3(6) yes
C109 . C110 H1101 . 125(2) no
C111 . C110 H1101 . 115(2) no
C110 . C111 C106 . 118.1(6) yes
C110 . C111 C119 . 120.8(8) yes
C106 . C111 C119 . 121.1(7) yes
N101 . C112 C113 . 118.4(8) yes
N101 . C112 C117 . 117.4(7) yes
C113 . C112 C117 . 124.2(7) yes
C112 . C113 C114 . 117.7(6) yes
C112 . C113 C120 . 122.6(7) yes
C114 . C113 C120 . 119.7(8) yes
C113 . C114 C115 . 119.8(6) yes
C113 . C114 H1141 . 120(2) no
C115 . C114 H1141 . 120(2) no
C114 . C115 C116 . 121.0(7) yes
C114 . C115 H1151 . 120(2) no
C116 . C115 H1151 . 119(2) no
C115 . C116 C117 . 119.9(6) yes
C115 . C116 H1161 . 116.6(19) no
C117 . C116 H1161 . 123.5(19) no
C112 . C117 C116 . 117.4(6) yes
C112 . C117 C121 . 121.9(7) yes
C116 . C117 C121 . 120.7(8) yes
C107 . C118 H1181 . 109.4(7) no
C107 . C118 H1182 . 109.7(7) no
H1181 . C118 H1182 . 109.4(7) no
C107 . C118 H1183 . 109.5(7) no
H1181 . C118 H1183 . 109.5(7) no
H1182 . C118 H1183 . 109.4(7) no
C111 . C119 H1191 . 109.2(7) no
C111 . C119 H1192 . 109.7(7) no
H1191 . C119 H1192 . 109.4(7) no
C111 . C119 H1193 . 109.9(7) no
H1191 . C119 H1193 . 109.4(7) no
H1192 . C119 H1193 . 109.2(7) no
C113 . C120 H1201 . 109.3(7) no
C113 . C120 H1202 . 109.8(7) no
H1201 . C120 H1202 . 109.3(7) no
C113 . C120 H1203 . 109.5(7) no
H1201 . C120 H1203 . 109.2(7) no
H1202 . C120 H1203 . 109.8(7) no
C117 . C121 H1211 . 110.0(7) no
C117 . C121 H1212 . 109.3(7) no
H1211 . C121 H1212 . 109.2(7) no
C117 . C121 H1213 . 109.5(7) no
H1211 . C121 H1213 . 109.6(7) no
H1212 . C121 H1213 . 109.2(7) no
P101 . C131 C132 . 119.8(9) yes
P101 . C131 C136 . 109.5(9) yes
C132 . C131 C136 . 110.5(9) yes
P101 . C131 H1311 . 104(2) no
C132 . C131 H1311 . 108(2) no
C136 . C131 H1311 . 104(2) no
C131 . C132 C133 . 108.2(6) yes
C131 . C132 H1321 . 111(3) no
C133 . C132 H1321 . 110(3) no
C131 . C132 H1322 . 111(3) no
C133 . C132 H1322 . 107(3) no
H1321 . C132 H1322 . 110(4) no
C132 . C133 C134 . 114.1(7) yes
C132 . C133 H1331 . 97(4) no
C134 . C133 H1331 . 109(4) no
C132 . C133 H1332 . 118(2) no
C134 . C133 H1332 . 112(2) no
H1331 . C133 H1332 . 104(4) no
C133 . C134 C135 . 111.1(11) yes
C133 . C134 H1341 . 111(3) no
C135 . C134 H1341 . 115(3) no
C133 . C134 H1342 . 103(3) no
C135 . C134 H1342 . 109(3) no
H1341 . C134 H1342 . 106(4) no
C134 . C135 C136 . 115.7(7) yes
C134 . C135 H1351 . 108(3) no
C136 . C135 H1351 . 109(3) no
C134 . C135 H1352 . 103(3) no
C136 . C135 H1352 . 114(3) no
H1351 . C135 H1352 . 107(4) no
C135 . C136 C131 . 109.3(6) yes
C135 . C136 H1361 . 102(2) no
C131 . C136 H1361 . 108(2) no
C135 . C136 H1362 . 116(2) no
C131 . C136 H1362 . 115(2) no
H1361 . C136 H1362 . 105(3) no
P101 . C141 C142 . 115.9(9) yes
P101 . C141 C146 . 111.8(9) yes
C142 . C141 C146 . 109.2(8) yes
P101 . C141 H1411 . 106.2(17) no
C142 . C141 H1411 . 105.8(17) no
C146 . C141 H1411 . 107.5(17) no
C141 . C142 C143 . 110.2(6) yes
C141 . C142 H1421 . 110(2) no
C143 . C142 H1421 . 109(2) no
C141 . C142 H1422 . 113(2) no
C143 . C142 H1422 . 109(2) no
H1421 . C142 H1422 . 105(3) no
C142 . C143 C144 . 113.3(6) yes
C142 . C143 H1431 . 111(2) no
C144 . C143 H1431 . 105(2) no
C142 . C143 H1432 . 110(2) no
C144 . C143 H1432 . 109(2) no
H1431 . C143 H1432 . 108(3) no
C143 . C144 C145 . 109.9(8) yes
C143 . C144 H1441 . 114(2) no
C145 . C144 H1441 . 109(2) no
C143 . C144 H1442 . 110(2) no
C145 . C144 H1442 . 110(2) no
H1441 . C144 H1442 . 104(3) no
C144 . C145 C146 . 112.7(6) yes
C144 . C145 H1451 . 110(3) no
C146 . C145 H1451 . 110(3) no
C144 . C145 H1452 . 109(2) no
C146 . C145 H1452 . 107(2) no
H1451 . C145 H1452 . 108(3) no
C141 . C146 C145 . 111.0(6) yes
C141 . C146 H1461 . 111(2) no
C145 . C146 H1461 . 110(2) no
C141 . C146 H1462 . 113(2) no
C145 . C146 H1462 . 106.9(19) no
H1461 . C146 H1462 . 104(3) no
P101 . C151 C152 . 113.0(8) yes
P101 . C151 C156 . 117.1(9) yes
C152 . C151 C156 . 110.8(8) yes
P101 . C151 H1511 . 97.6(19) no
C152 . C151 H1511 . 108.0(18) no
C156 . C151 H1511 . 109.1(19) no
C151 . C152 C153 . 109.1(6) yes
C151 . C152 H1521 . 111.2(18) no
C153 . C152 H1521 . 110.4(18) no
C151 . C152 H1522 . 113.7(16) no
C153 . C152 H1522 . 107.8(17) no
H1521 . C152 H1522 . 104(2) no
C152 . C153 C154 . 114.1(6) yes
C152 . C153 H1531 . 111(2) no
C154 . C153 H1531 . 111(3) no
C152 . C153 H1532 . 109(2) no
C154 . C153 H1532 . 110(2) no
H1531 . C153 H1532 . 100(3) no
C153 . C154 C155 . 108.1(8) yes
C153 . C154 H1541 . 104(3) no
C155 . C154 H1541 . 114(2) no
C153 . C154 H1542 . 115(3) no
C155 . C154 H1542 . 109(2) no
H1541 . C154 H1542 . 107(4) no
C154 . C155 C156 . 112.4(6) yes
C154 . C155 H1551 . 109(3) no
C156 . C155 H1551 . 112(3) no
C154 . C155 H1552 . 104(2) no
C156 . C155 H1552 . 110(2) no
H1551 . C155 H1552 . 110(3) no
C151 . C156 C155 . 108.1(6) yes
C151 . C156 H1561 . 110(2) no
C155 . C156 H1561 . 108(2) no
C151 . C156 H1562 . 111.2(18) no
C155 . C156 H1562 . 111.7(20) no
H1561 . C156 H1562 . 108(3) no
Al1 2_666 D1 Pd1 . 85.7(12) yes
Al101 2_555 D101 Pd101 . 85.2(12) yes

loop_
_geom_bond_atom_site_label_1
_geom_bond_atom_site_label_2
_geom_bond_site_symmetry_2
_geom_bond_distance
_geom_bond_publ_flag
Pd1 Pd1 2_666 2.86(3) yes
Pd1 Al1 2_666 2.43(3) yes
Pd1 Al1 . 2.42(3) yes
Pd1 P1 . 2.39(2) yes
Pd1 D1 . 1.80(2) yes
Pd101 Pd101 2_555 2.90(3) yes
Pd101 Al101 2_555 2.43(3) yes
Pd101 Al101 . 2.43(3) yes
Pd101 P101 . 2.31(2) yes
Pd101 D101 . 1.77(2) yes
Al1 D1 2_666 1.77(3) yes
Al1 N1 . 1.96(3) yes
Al1 N2 . 1.94(3) yes
Al101 D101 2_555 1.81(3) yes
Al101 N101 . 2.01(3) yes
Al101 N102 . 1.91(2) yes
P1 C31 . 1.89(2) yes
P1 C41 . 1.840(19) yes
P1 C51 . 1.85(2) yes
P101 C131 . 1.92(2) yes
P101 C141 . 1.90(2) yes
P101 C151 . 1.88(2) yes
N1 C2 . 1.333(18) yes
N1 C6 . 1.428(14) yes
N2 C4 . 1.359(17) yes
N2 C12 . 1.449(13) yes
N101 C104 . 1.341(17) yes
N101 C112 . 1.455(13) yes
N102 C102 . 1.347(17) yes
N102 C106 . 1.438(13) yes
C1 C2 . 1.493(19) yes
C1 H11 . 1.076(15) no
C1 H12 . 1.078(16) no
C1 H13 . 1.080(15) no
C2 C3 . 1.41(2) yes
C3 C4 . 1.41(2) yes
C3 H31 . 1.079(15) no
C4 C5 . 1.50(2) yes
C5 H51 . 1.081(15) no
C5 H52 . 1.079(15) no
C5 H53 . 1.076(16) no
C6 C7 . 1.403(7) yes
C6 C11 . 1.402(7) yes
C7 C8 . 1.409(6) yes
C7 C18 . 1.508(18) yes
C8 C9 . 1.400(7) yes
C8 H81 . 1.076(15) no
C9 C10 . 1.401(7) yes
C9 H91 . 1.074(16) no
C10 C11 . 1.412(6) yes
C10 H101 . 1.073(15) no
C11 C19 . 1.516(17) yes
C12 C13 . 1.383(7) yes
C12 C17 . 1.384(7) yes
C13 C14 . 1.415(7) yes
C13 C20 . 1.501(17) yes
C14 C15 . 1.373(7) yes
C14 H141 . 1.075(15) no
C15 C16 . 1.376(7) yes
C15 H151 . 1.073(15) no
C16 C17 . 1.413(7) yes
C16 H161 . 1.080(15) no
C17 C21 . 1.535(18) yes
C18 H181 . 1.074(15) no
C18 H182 . 1.076(16) no
C18 H183 . 1.078(16) no
C19 H191 . 1.076(15) no
C19 H192 . 1.069(15) no
C19 H193 . 1.082(16) no
C20 H201 . 1.079(15) no
C20 H202 . 1.074(15) no
C20 H203 . 1.078(16) no
C21 H211 . 1.077(15) no
C21 H212 . 1.077(15) no
C21 H213 . 1.082(15) no
C31 C32 . 1.545(7) yes
C31 C36 . 1.542(7) yes
C31 H311 . 1.074(15) no
C32 C33 . 1.513(7) yes
C32 H321 . 1.075(14) no
C32 H322 . 1.077(15) no
C33 C34 . 1.553(7) yes
C33 H331 . 1.086(15) no
C33 H332 . 1.085(15) no
C34 C35 . 1.553(7) yes
C34 H341 . 1.085(15) no
C34 H342 . 1.084(15) no
C35 C36 . 1.510(7) yes
C35 H351 . 1.087(15) no
C35 H352 . 1.075(15) no
C36 H361 . 1.079(15) no
C36 H362 . 1.077(15) no
C41 C42 . 1.537(7) yes
C41 C46 . 1.539(7) yes
C41 H411 . 1.079(15) no
C42 C43 . 1.549(7) yes
C42 H421 . 1.084(15) no
C42 H422 . 1.081(15) no
C43 C44 . 1.513(7) yes
C43 H431 . 1.078(16) no
C43 H432 . 1.079(15) no
C44 C45 . 1.510(7) yes
C44 H441 . 1.081(15) no
C44 H442 . 1.084(15) no
C45 C46 . 1.556(7) yes
C45 H451 . 1.091(15) no
C45 H452 . 1.076(15) no
C46 H461 . 1.077(15) no
C46 H462 . 1.089(15) no
C51 C52 . 1.546(7) yes
C51 C56 . 1.542(7) yes
C51 H511 . 1.078(15) no
C52 C53 . 1.538(7) yes
C52 H521 . 1.084(15) no
C52 H522 . 1.073(15) no
C53 C54 . 1.537(7) yes
C53 H531 . 1.082(15) no
C53 H532 . 1.086(15) no
C54 C55 . 1.528(7) yes
C54 H541 . 1.080(15) no
C54 H542 . 1.079(15) no
C55 C56 . 1.536(7) yes
C55 H551 . 1.091(15) no
C55 H552 . 1.080(15) no
C56 H561 . 1.088(15) no
C56 H562 . 1.076(15) no
C101 C102 . 1.480(19) yes
C101 H1011 . 1.078(16) no
C101 H1012 . 1.078(16) no
C101 H1013 . 1.076(15) no
C102 C103 . 1.43(2) yes
C103 C104 . 1.39(2) yes
C103 H1031 . 1.069(15) no
C104 C105 . 1.51(2) yes
C105 H1051 . 1.078(16) no
C105 H1052 . 1.073(16) no
C105 H1053 . 1.072(16) no
C106 C107 . 1.394(7) yes
C106 C111 . 1.392(7) yes
C107 C108 . 1.424(6) yes
C107 C118 . 1.497(18) yes
C108 C109 . 1.382(7) yes
C108 H1081 . 1.082(15) no
C109 C110 . 1.376(7) yes
C109 H1091 . 1.076(16) no
C110 C111 . 1.424(6) yes
C110 H1101 . 1.074(15) no
C111 C119 . 1.518(15) yes
C112 C113 . 1.397(7) yes
C112 C117 . 1.401(7) yes
C113 C114 . 1.390(6) yes
C113 C120 . 1.505(17) yes
C114 C115 . 1.410(7) yes
C114 H1141 . 1.078(15) no
C115 C116 . 1.414(7) yes
C115 H1151 . 1.074(15) no
C116 C117 . 1.390(6) yes
C116 H1161 . 1.075(15) no
C117 C121 . 1.470(16) yes
C118 H1181 . 1.080(16) no
C118 H1182 . 1.081(16) no
C118 H1183 . 1.071(16) no
C119 H1191 . 1.072(15) no
C119 H1192 . 1.077(15) no
C119 H1193 . 1.075(15) no
C120 H1201 . 1.079(16) no
C120 H1202 . 1.085(15) no
C120 H1203 . 1.071(15) no
C121 H1211 . 1.083(16) no
C121 H1212 . 1.078(16) no
C121 H1213 . 1.070(15) no
C131 C132 . 1.550(7) yes
C131 C136 . 1.554(7) yes
C131 H1311 . 1.085(8) no
C132 C133 . 1.551(7) yes
C132 H1321 . 1.065(16) no
C132 H1322 . 1.071(16) no
C133 C134 . 1.476(8) yes
C133 H1331 . 1.080(16) no
C133 H1332 . 1.078(15) no
C134 C135 . 1.468(7) yes
C134 H1341 . 1.073(15) no
C134 H1342 . 1.087(16) no
C135 C136 . 1.544(7) yes
C135 H1351 . 1.084(16) no
C135 H1352 . 1.076(16) no
C136 H1361 . 1.077(15) no
C136 H1362 . 1.075(15) no
C141 C142 . 1.527(7) yes
C141 C146 . 1.521(7) yes
C141 H1411 . 1.087(15) no
C142 C143 . 1.518(7) yes
C142 H1421 . 1.083(15) no
C142 H1422 . 1.086(15) no
C143 C144 . 1.536(7) yes
C143 H1431 . 1.084(15) no
C143 H1432 . 1.076(15) no
C144 C145 . 1.537(7) yes
C144 H1441 . 1.082(15) no
C144 H1442 . 1.079(15) no
C145 C146 . 1.517(7) yes
C145 H1451 . 1.075(15) no
C145 H1452 . 1.079(15) no
C146 H1461 . 1.073(15) no
C146 H1462 . 1.071(15) no
C151 C152 . 1.540(7) yes
C151 C156 . 1.541(7) yes
C151 H1511 . 1.086(15) no
C152 C153 . 1.496(7) yes
C152 H1521 . 1.079(15) no
C152 H1522 . 1.093(15) no
C153 C154 . 1.535(7) yes
C153 H1531 . 1.082(15) no
C153 H1532 . 1.079(15) no
C154 C155 . 1.541(7) yes
C154 H1541 . 1.077(15) no
C154 H1542 . 1.075(15) no
C155 C156 . 1.506(7) yes
C155 H1551 . 1.082(15) no
C155 H1552 . 1.077(15) no
C156 H1561 . 1.082(15) no
C156 H1562 . 1.075(15) no

loop_
_geom_hbond_atom_site_label_D
_geom_hbond_atom_site_label_H
_geom_hbond_atom_site_label_A
_geom_hbond_site_symmetry_A
_geom_hbond_angle_DHA
_geom_hbond_distance_DH
_geom_hbond_distance_HA
_geom_hbond_distance_DA
_geom_hbond_publ_flag
C43 H431 C16 2_666 127(4) 1.078 2.563 3.323(16) yes
C52 H522 C46 . 127(2) 1.073 2.540 3.300(16) yes
C135 H1352 C103 . 121(3) 1.076 2.572 3.258(16) yes
